data_4334467
loop_
_publ_author_name
'Francys E. Fern\'andez'
'M. Carmen Puerta'
'Pedro Valerga'

_publ_contact_author_address
;
Departamento de CMIM y Qu\'imica Inorg\'anica
Universidad de C\'adiz
Facultad de Ciencias
Campus Universitario del R\'io San Pedro
11510. Puerto Real. SPAIN.
;
_publ_contact_author_email pedro.valerga@uca.es
_publ_contact_author_fax '34 (956) 016288'
_publ_contact_author_name 'Pedro Valerga'
_publ_contact_author_phone '34 (956) 016340'
_publ_section_title
;
 Picolyl-NHC Hydrotris(pyrazolyl)borate Ruthenium(II) Complexes:
 Synthesis, Characterization, and Reactivity with Small Molecules
;
_journal_name_full 'Inorganic Chemistry'
_journal_page_first 4396
_journal_page_last 4410
_journal_paper_doi 10.1021/ic302553z
_journal_volume 52
_journal_year 2013
_chemical_formula_moiety 'C38 H42 B2 N20 Ru2,2(C32 H12 B F24)'
_chemical_formula_sum 'C102 H66 B4 F48 N20 Ru2'
_chemical_formula_weight 2729.13
_chemical_name_systematic
;
(\m-dinitrogen)-bis{\k^2^ C,N-3-methyl-1-(pyrid-2-ylmethyl)-2,3-dihydro-
imidazole-2-ylidene}-<i>bis</i>{\k^3^ N,N',N''-<i>tris</i>(pirazolyl)borate}-
diruthenium(II) 
<i>bis</i>{<i>tetrakis</i>{3,5-<i>bis</i>(trifluoromethyl)phenyl}borate}
;
_space_group_IT_number 7
_symmetry_cell_setting monoclinic
_symmetry_Int_Tables_number 7
_symmetry_space_group_name_Hall 'P -2yac'
_symmetry_space_group_name_H-M 'P 1 n 1'
_atom_sites_solution_hydrogens geom
_atom_sites_solution_primary direct
_atom_sites_solution_secondary difmap
_audit_creation_method SHELXL-97
_cell_angle_alpha 90.00
_cell_angle_beta 93.48(3)
_cell_angle_gamma 90.00
_cell_formula_units_Z 2
_cell_length_a 13.062(3)
_cell_length_b 29.388(6)
_cell_length_c 14.960(3)
_cell_measurement_reflns_used 8263
_cell_measurement_temperature 100(2)
_cell_measurement_theta_max 27.709
_cell_measurement_theta_min 2.442
_cell_volume 5732(2)
_computing_cell_refinement 'SAINT (Bruker, 2001)'
_computing_data_collection 'SMART (Bruker, 2001)'
_computing_data_reduction 'SAINT (Bruker, 2001)'
_computing_molecular_graphics 'ORTEP-3 vers. 1.08 (Farrugia, 2005)'
_computing_publication_material 'SHELXTL (Sheldrick, 2001)'
_computing_structure_refinement 'SHELXTL (Sheldrick, 2001)'
_computing_structure_solution 'SHELXTL (Sheldrick, 2001)'
_diffrn_ambient_temperature 100(2)
_diffrn_measured_fraction_theta_full 0.991
_diffrn_measured_fraction_theta_max 0.991
_diffrn_measurement_device_type 'Bruker SMART APEX CCD area detector'
_diffrn_measurement_method '1700 omega scan frames, 0.3 deg, 10 sec'
_diffrn_radiation_monochromator graphite
_diffrn_radiation_probe x-ray
_diffrn_radiation_type MoK\a
_diffrn_radiation_wavelength 0.71073
_diffrn_reflns_av_R_equivalents 0.0235
_diffrn_reflns_av_sigmaI/netI 0.0368
_diffrn_reflns_limit_h_max 15
_diffrn_reflns_limit_h_min -17
_diffrn_reflns_limit_k_max 31
_diffrn_reflns_limit_k_min -38
_diffrn_reflns_limit_l_max 19
_diffrn_reflns_limit_l_min -19
_diffrn_reflns_number 47450
_diffrn_reflns_theta_full 27.58
_diffrn_reflns_theta_max 27.58
_diffrn_reflns_theta_min 1.36
_diffrn_source 'fine-focus sealed tube'
_diffrn_source_type 'Bruker SMART APEX'
_diffrn_standards_decay_% -0.0012
_diffrn_standards_number 0
_exptl_absorpt_coefficient_mu 0.397
_exptl_absorpt_correction_T_max 0.905
_exptl_absorpt_correction_T_min 0.850
_exptl_absorpt_correction_type multi-scan
_exptl_absorpt_process_details '(SADABS; Sheldrick, 2004)'
_exptl_crystal_colour yellow
_exptl_crystal_density_diffrn 1.581
_exptl_crystal_description block
_exptl_crystal_F_000 2716
_exptl_crystal_size_max 0.50
_exptl_crystal_size_mid 0.32
_exptl_crystal_size_min 0.28
_refine_diff_density_max 1.409
_refine_diff_density_min -0.611
_refine_diff_density_rms 0.094
_refine_ls_abs_structure_details 'Flack H D (1983), Acta Cryst. A39, 876-881'
_refine_ls_abs_structure_Flack 0.00
_refine_ls_extinction_method none
_refine_ls_goodness_of_fit_ref 1.042
_refine_ls_hydrogen_treatment constr
_refine_ls_matrix_type full
_refine_ls_number_parameters 1552
_refine_ls_number_reflns 22977
_refine_ls_number_restraints 3
_refine_ls_restrained_S_all 1.042
_refine_ls_R_factor_all 0.0657
_refine_ls_R_factor_gt 0.0579
_refine_ls_shift/su_max 0.001
_refine_ls_shift/su_mean 0.000
_refine_ls_structure_factor_coef Fsqd
_refine_ls_weighting_details 'calc w=1/[\s^2^(Fo^2^)+(0.0885P)^2^+6.4138P] where P=(Fo^2^+2Fc^2^)/3'
_refine_ls_weighting_scheme calc
_refine_ls_wR_factor_gt 0.1502
_refine_ls_wR_factor_ref 0.1573
_reflns_number_gt 19715
_reflns_number_total 22977
_reflns_threshold_expression >2sigma(I)
_cod_data_source_file ic302553z_si_002_5.cif
_cod_data_source_block pv1225_55
_cod_original_sg_symbol_H-M 'P n'
_cod_database_code 4334467

loop_
_symmetry_equiv_pos_as_xyz
'x, y, z'
'x+1/2, -y, z+1/2'

loop_
_atom_site_label
_atom_site_type_symbol
_atom_site_fract_x
_atom_site_fract_y
_atom_site_fract_z
_atom_site_U_iso_or_equiv
_atom_site_adp_type
_atom_site_occupancy
_atom_site_symmetry_multiplicity
_atom_site_calc_flag
_atom_site_refinement_flags
Ru1 Ru 0.51028(2) 0.332283(16) 0.06308(2) 0.02793(13) Uani 1 1 d .
Ru2 Ru 0.43507(2) 0.166653(16) 0.05290(2) 0.02778(13) Uani 1 1 d .
N1 N 0.4670(6) 0.3275(2) 0.1928(5) 0.0400(17) Uani 1 1 d .
N2 N 0.5307(6) 0.3480(3) 0.2633(5) 0.0481(18) Uani 1 1 d .
N3 N 0.6576(4) 0.31502(19) 0.1151(3) 0.0270(12) Uani 1 1 d .
N4 N 0.6973(6) 0.33414(19) 0.1919(5) 0.0405(18) Uani 1 1 d .
N5 N 0.5494(5) 0.3982(2) 0.0891(4) 0.0364(14) Uani 1 1 d .
N6 N 0.6014(6) 0.4087(2) 0.1671(4) 0.0467(17) Uani 1 1 d .
N7 N 0.3346(6) 0.3347(2) -0.0736(5) 0.053(2) Uani 1 1 d .
N8 N 0.2946(10) 0.3765(4) 0.0333(9) 0.142(4) Uani 1 1 d .
N9 N 0.5592(5) 0.3378(2) -0.0657(5) 0.0371(16) Uani 1 1 d .
N10 N 0.4800(4) 0.2666(2) 0.0562(3) 0.0265(11) Uani 1 1 d .
N11 N 0.4666(4) 0.22903(19) 0.0634(4) 0.0260(11) Uani 1 1 d .
N12 N 0.4781(5) 0.16854(18) -0.0796(5) 0.0341(16) Uani 1 1 d .
N13 N 0.4140(6) 0.1528(2) -0.1434(4) 0.0453(17) Uani 1 1 d .
N14 N 0.2872(5) 0.18607(18) -0.0009(4) 0.0302(13) Uani 1 1 d .
N15 N 0.2511(5) 0.16431(19) -0.0775(4) 0.0321(16) Uani 1 1 d .
N16 N 0.3900(5) 0.0998(2) 0.0270(4) 0.0414(15) Uani 1 1 d .
N17 N 0.3383(5) 0.0907(2) -0.0545(5) 0.0408(15) Uani 1 1 d .
N18 N 0.6055(7) 0.1659(3) 0.1947(7) 0.070(3) Uani 1 1 d .
N19 N 0.6488(5) 0.1188(3) 0.0911(5) 0.070(2) Uani 1 1 d D
N20 N 0.3850(5) 0.16217(18) 0.1831(4) 0.0345(16) Uani 1 1 d .
C1 C 0.4979(9) 0.3364(3) 0.3410(6) 0.064(3) Uani 1 1 d .
H1 H 0.5310 0.3436 0.3975 0.077 Uiso 1 1 calc R
C2 C 0.4075(11) 0.3122(4) 0.3282(6) 0.087(4) Uani 1 1 d .
H2 H 0.3648 0.3008 0.3723 0.104 Uiso 1 1 calc R
C3 C 0.3936(8) 0.3083(3) 0.2367(7) 0.056(2) Uani 1 1 d .
H3 H 0.3365 0.2932 0.2078 0.067 Uiso 1 1 calc R
C4 C 0.7887(7) 0.3163(3) 0.2162(6) 0.053(2) Uani 1 1 d .
H4 H 0.8331 0.3258 0.2653 0.064 Uiso 1 1 calc R
C5 C 0.8062(6) 0.2829(4) 0.1596(7) 0.064(3) Uani 1 1 d .
H5 H 0.8639 0.2632 0.1622 0.077 Uiso 1 1 calc R
C6 C 0.7227(6) 0.2821(3) 0.0943(6) 0.0429(19) Uani 1 1 d .
H6 H 0.7146 0.2619 0.0448 0.052 Uiso 1 1 calc R
C7 C 0.6262(8) 0.4530(3) 0.1732(6) 0.057(3) Uani 1 1 d .
H7 H 0.6627 0.4681 0.2214 0.069 Uiso 1 1 calc R
C8 C 0.5846(9) 0.4726(3) 0.0894(7) 0.066(3) Uani 1 1 d .
H8 H 0.5885 0.5033 0.0699 0.079 Uiso 1 1 calc R
C9 C 0.5387(7) 0.4366(3) 0.0449(6) 0.053(2) Uani 1 1 d .
H9 H 0.5027 0.4392 -0.0120 0.064 Uiso 1 1 calc R
C10 C 0.3685(6) 0.3516(3) 0.0071(5) 0.045(2) Uani 1 1 d .
C11 C 0.2361(8) 0.3473(4) -0.0990(7) 0.092(4) Uani 1 1 d .
H11 H 0.1992 0.3371 -0.1519 0.111 Uiso 1 1 calc R
C12 C 0.1988(14) 0.3759(5) -0.0392(10) 0.145(7) Uani 1 1 d .
H12 H 0.1348 0.3912 -0.0396 0.174 Uiso 1 1 calc R
C13 C 0.2874(12) 0.4070(4) 0.1033(10) 0.142(4) Uani 1 1 d .
H13A H 0.2196 0.4044 0.1277 0.213 Uiso 1 1 calc R
H13B H 0.2968 0.4381 0.0814 0.213 Uiso 1 1 calc R
H13C H 0.3406 0.4002 0.1505 0.213 Uiso 1 1 calc R
C14 C 0.3925(7) 0.3028(3) -0.1256(6) 0.060(3) Uani 1 1 d .
H14A H 0.3562 0.2976 -0.1847 0.072 Uiso 1 1 calc R
H14B H 0.3990 0.2733 -0.0940 0.072 Uiso 1 1 calc R
C15 C 0.5030(6) 0.3235(3) -0.1384(5) 0.0401(18) Uani 1 1 d .
C16 C 0.5437(8) 0.3270(3) -0.2232(5) 0.052(3) Uani 1 1 d .
H16 H 0.5043 0.3151 -0.2734 0.062 Uiso 1 1 calc R
C17 C 0.6395(7) 0.3471(4) -0.2383(5) 0.059(2) Uani 1 1 d .
H17 H 0.6631 0.3501 -0.2969 0.071 Uiso 1 1 calc R
C18 C 0.6955(7) 0.3616(3) -0.1657(7) 0.067(2) Uani 1 1 d .
H18 H 0.7616 0.3748 -0.1684 0.081 Uiso 1 1 calc R
C19 C 0.6463(7) 0.3555(3) -0.0845(7) 0.067(2) Uani 1 1 d .
H19 H 0.6851 0.3667 -0.0334 0.081 Uiso 1 1 calc R
C20 C 0.4572(10) 0.1624(3) -0.2246(7) 0.067(3) Uani 1 1 d .
H20 H 0.4302 0.1534 -0.2823 0.080 Uiso 1 1 calc R
C21 C 0.5443(8) 0.1868(3) -0.2066(6) 0.058(2) Uani 1 1 d .
H21 H 0.5886 0.1987 -0.2489 0.070 Uiso 1 1 calc R
C22 C 0.5557(7) 0.1909(3) -0.1153(6) 0.054(2) Uani 1 1 d .
H22 H 0.6092 0.2068 -0.0827 0.065 Uiso 1 1 calc R
C23 C 0.1616(8) 0.1854(3) -0.1035(6) 0.056(2) Uani 1 1 d .
H23 H 0.1217 0.1790 -0.1572 0.068 Uiso 1 1 calc R
C24 C 0.1363(7) 0.2179(3) -0.0399(6) 0.053(2) Uani 1 1 d .
H24 H 0.0763 0.2362 -0.0390 0.064 Uiso 1 1 calc R
C25 C 0.2198(5) 0.2170(2) 0.0212(5) 0.0326(15) Uani 1 1 d .
H25 H 0.2277 0.2361 0.0724 0.039 Uiso 1 1 calc R
C26 C 0.3213(8) 0.0447(3) -0.0539(8) 0.065(3) Uani 1 1 d .
H26 H 0.2868 0.0286 -0.1019 0.078 Uiso 1 1 calc R
C27 C 0.3560(11) 0.0264(3) 0.0161(8) 0.081(4) Uani 1 1 d .
H27 H 0.3543 -0.0052 0.0293 0.097 Uiso 1 1 calc R
C28 C 0.3979(8) 0.0604(3) 0.0718(6) 0.056(2) Uani 1 1 d .
H28 H 0.4270 0.0563 0.1310 0.067 Uiso 1 1 calc R
C29 C 0.5755(6) 0.1507(3) 0.1050(6) 0.049(2) Uani 1 1 d .
C30 C 0.7285(8) 0.1200(6) 0.1626(7) 0.113(3) Uani 1 1 d D
H30 H 0.7928 0.1049 0.1621 0.135 Uiso 1 1 calc R
C31 C 0.6995(9) 0.1441(6) 0.2249(8) 0.113(3) Uani 1 1 d .
H31 H 0.7338 0.1473 0.2824 0.135 Uiso 1 1 calc R
C32 C 0.6530(7) 0.0973(5) 0.0125(7) 0.113(3) Uani 1 1 d .
H32A H 0.5837 0.0947 -0.0161 0.169 Uiso 1 1 calc R
H32B H 0.6819 0.0668 0.0225 0.169 Uiso 1 1 calc R
H32C H 0.6965 0.1146 -0.0265 0.169 Uiso 1 1 calc R
C33 C 0.5427(7) 0.1949(3) 0.2451(5) 0.049(2) Uani 1 1 d .
H33A H 0.5772 0.2000 0.3050 0.059 Uiso 1 1 calc R
H33B H 0.5361 0.2248 0.2147 0.059 Uiso 1 1 calc R
C34 C 0.4456(7) 0.1776(3) 0.2555(5) 0.048(2) Uani 1 1 d .
C35 C 0.4051(9) 0.1724(3) 0.3384(7) 0.061(3) Uani 1 1 d .
H35 H 0.4410 0.1820 0.3923 0.073 Uiso 1 1 calc R
C36 C 0.3142(7) 0.1532(3) 0.3381(7) 0.077(3) Uani 1 1 d .
H36 H 0.2862 0.1514 0.3951 0.093 Uiso 1 1 calc R
C37 C 0.2546(7) 0.1360(2) 0.2709(5) 0.0481(13) Uani 1 1 d .
H37 H 0.1915 0.1208 0.2783 0.058 Uiso 1 1 calc R
C38 C 0.2915(6) 0.1421(3) 0.1982(5) 0.0481(13) Uani 1 1 d .
H38 H 0.2517 0.1320 0.1467 0.058 Uiso 1 1 calc R
B1 B 0.6278(8) 0.3727(3) 0.2363(6) 0.049(2) Uani 1 1 d .
H1A H 0.6654 0.3864 0.2900 0.058 Uiso 1 1 calc R
B2 B 0.3097(7) 0.1308(3) -0.1219(5) 0.0370(18) Uani 1 1 d .
H2A H 0.2717 0.1193 -0.1775 0.044 Uiso 1 1 calc R
F1 F -0.0650(4) 0.4094(2) 0.8226(3) 0.0619(15) Uani 1 1 d .
F2 F 0.0539(4) 0.37378(19) 0.7635(3) 0.0697(17) Uani 1 1 d .
F3 F 0.0633(5) 0.4445(2) 0.7772(3) 0.0672(17) Uani 1 1 d .
F4 F -0.3574(6) 0.4550(5) 0.6341(5) 0.210(7) Uani 1 1 d .
F5 F -0.3286(4) 0.48565(19) 0.5164(7) 0.147(4) Uani 1 1 d .
F6 F -0.3723(5) 0.4184(3) 0.5135(6) 0.126(3) Uani 1 1 d .
F7 F -0.1754(6) 0.20172(19) 0.4647(5) 0.118(3) Uani 1 1 d .
F8 F -0.2730(5) 0.2506(4) 0.4247(6) 0.158(5) Uani 1 1 d .
F9 F -0.1830(5) 0.2511(3) 0.5538(4) 0.109(3) Uani 1 1 d .
F10 F 0.1942(4) 0.2452(2) 0.2784(5) 0.084(2) Uani 1 1 d .
F11 F 0.0643(5) 0.2060(2) 0.2337(7) 0.148(4) Uani 1 1 d .
F12 F 0.0986(6) 0.2745(2) 0.1740(4) 0.096(2) Uani 1 1 d .
F13 F 0.3259(4) 0.34574(17) 0.6502(3) 0.0430(11) Uani 1 1 d .
F14 F 0.3353(4) 0.30004(17) 0.5385(3) 0.0522(12) Uani 1 1 d .
F15 F 0.4544(4) 0.3495(2) 0.5675(4) 0.0767(18) Uani 1 1 d .
F16 F 0.2934(5) 0.51914(19) 0.3619(4) 0.0754(18) Uani 1 1 d .
F17 F 0.4367(4) 0.49149(19) 0.4091(5) 0.0788(19) Uani 1 1 d .
F18 F 0.3616(7) 0.4716(2) 0.2794(5) 0.098(2) Uani 1 1 d .
F19 F -0.0020(7) 0.4351(3) 0.0214(5) 0.127(3) Uani 1 1 d .
F20 F -0.1571(6) 0.4085(5) 0.0350(5) 0.186(6) Uani 1 1 d .
F21 F -0.0333(11) 0.3709(3) 0.0725(4) 0.157(5) Uani 1 1 d .
F22 F -0.1782(9) 0.5489(2) 0.3610(8) 0.178(4) Uani 1 1 d .
F23 F -0.0611(7) 0.5724(2) 0.3137(8) 0.154(4) Uani 1 1 d .
F24 F -0.1905(9) 0.5587(3) 0.2284(7) 0.178(5) Uani 1 1 d .
C39 C -0.0483(5) 0.4084(2) 0.5065(4) 0.0269(13) Uani 1 1 d .
C40 C -0.0050(5) 0.4060(2) 0.5913(4) 0.0258(14) Uani 1 1 d .
H40 H 0.0652 0.3975 0.5986 0.031 Uiso 1 1 calc R
C41 C -0.0567(6) 0.4152(2) 0.6694(5) 0.0328(15) Uani 1 1 d .
C42 C -0.1609(5) 0.4283(3) 0.6607(5) 0.0357(16) Uani 1 1 d .
H42 H -0.1989 0.4340 0.7116 0.043 Uiso 1 1 calc R
C43 C -0.2067(6) 0.4326(2) 0.5714(5) 0.0344(15) Uani 1 1 d .
C44 C -0.1511(5) 0.4223(3) 0.4977(5) 0.0342(16) Uani 1 1 d .
H44 H -0.1838 0.4248 0.4394 0.041 Uiso 1 1 calc R
C45 C -0.0039(5) 0.4106(2) 0.7578(5) 0.0352(17) Uani 1 1 d .
C46 C -0.3165(7) 0.4461(4) 0.5618(6) 0.058(2) Uani 1 1 d .
C47 C -0.0092(5) 0.3404(2) 0.3973(4) 0.0250(14) Uani 1 1 d .
C48 C -0.0837(5) 0.3153(2) 0.4388(4) 0.0278(14) Uani 1 1 d .
H48 H -0.1232 0.3305 0.4811 0.033 Uiso 1 1 calc R
C49 C -0.1045(7) 0.2679(3) 0.4216(6) 0.051(2) Uani 1 1 d .
C50 C -0.0405(6) 0.2463(2) 0.3575(5) 0.0405(17) Uani 1 1 d .
H50 H -0.0507 0.2153 0.3410 0.049 Uiso 1 1 calc R
C51 C 0.0321(5) 0.2709(2) 0.3228(7) 0.047(2) Uani 1 1 d .
C52 C 0.0512(5) 0.3167(2) 0.3374(5) 0.0327(15) Uani 1 1 d .
H52 H 0.1038 0.3319 0.3079 0.039 Uiso 1 1 calc R
C53 C -0.1928(8) 0.2467(3) 0.4665(6) 0.082(4) Uani 1 1 d .
C54 C 0.0970(6) 0.2462(3) 0.2560(10) 0.098(5) Uani 1 1 d .
C55 C 0.1339(5) 0.4022(2) 0.4327(4) 0.0252(13) Uani 1 1 d .
C56 C 0.1956(5) 0.3715(2) 0.4884(4) 0.0254(13) Uani 1 1 d .
H56 H 0.1637 0.3459 0.5137 0.031 Uiso 1 1 calc R
C57 C 0.3002(5) 0.3781(3) 0.5065(5) 0.0325(15) Uani 1 1 d .
C58 C 0.3513(6) 0.4146(3) 0.4695(5) 0.0362(17) Uani 1 1 d .
H58 H 0.4225 0.4196 0.4824 0.043 Uiso 1 1 calc R
C59 C 0.2931(5) 0.4434(2) 0.4129(4) 0.0281(11) Uani 1 1 d .
C60 C 0.1897(5) 0.4385(2) 0.3965(4) 0.0282(14) Uani 1 1 d .
H60 H 0.1537 0.4602 0.3595 0.034 Uiso 1 1 calc R
C61 C 0.3552(6) 0.3455(3) 0.5649(5) 0.0407(17) Uani 1 1 d .
C62 C 0.3468(7) 0.4820(3) 0.3659(8) 0.073(3) Uani 1 1 d .
C63 C -0.0309(6) 0.4257(3) 0.3290(5) 0.0337(16) Uani 1 1 d .
C64 C -0.0379(7) 0.4077(3) 0.2415(6) 0.047(2) Uani 1 1 d .
H64 H -0.0234 0.3765 0.2320 0.057 Uiso 1 1 calc R
C65 C -0.0666(7) 0.4362(4) 0.1675(5) 0.060(3) Uani 1 1 d .
C66 C -0.0939(7) 0.4776(4) 0.1759(7) 0.072(3) Uani 1 1 d .
H66 H -0.1165 0.4946 0.1244 0.087 Uiso 1 1 calc R
C67 C -0.0909(7) 0.4988(3) 0.2630(6) 0.065(3) Uani 1 1 d .
C68 C -0.0576(6) 0.4722(2) 0.3373(5) 0.047(2) Uani 1 1 d .
H68 H -0.0528 0.4858 0.3950 0.056 Uiso 1 1 calc R
C69 C -0.0666(12) 0.4120(6) 0.0726(6) 0.097(5) Uani 1 1 d .
C70 C -0.134(2) 0.5459(5) 0.2799(13) 0.199(13) Uani 1 1 d .
B3 B 0.0109(4) 0.3951(2) 0.4130(4) 0.0203(13) Uani 1 1 d .
F25 F 1.1390(8) 0.2961(2) 0.6663(8) 0.193(6) Uani 1 1 d .
F26 F 1.1448(6) 0.2434(3) 0.5718(5) 0.129(3) Uani 1 1 d .
F27 F 1.2235(5) 0.2370(3) 0.6771(7) 0.137(4) Uani 1 1 d .
F28 F 0.7520(4) 0.25358(17) 0.8391(5) 0.0673(16) Uani 1 1 d .
F29 F 0.8816(4) 0.2901(2) 0.8948(4) 0.0795(17) Uani 1 1 d .
F30 F 0.8552(8) 0.2314(4) 0.9432(5) 0.155(4) Uani 1 1 d .
F31 F 1.0128(4) 0.08998(18) 0.2919(3) 0.0562(14) Uani 1 1 d .
F32 F 0.8953(4) 0.12758(14) 0.3518(3) 0.0523(12) Uani 1 1 d .
F33 F 0.8877(4) 0.05407(19) 0.3397(4) 0.0651(15) Uani 1 1 d .
F34 F 1.3196(4) 0.0824(2) 0.5887(7) 0.119(3) Uani 1 1 d .
F35 F 1.2720(5) 0.0206(3) 0.6207(5) 0.128(3) Uani 1 1 d .
F36 F 1.2994(6) 0.0352(4) 0.4877(5) 0.152(4) Uani 1 1 d .
F37 F 1.0134(7) -0.06379(18) 0.7845(4) 0.111(3) Uani 1 1 d .
F38 F 1.1513(4) -0.0552(2) 0.8755(5) 0.093(2) Uani 1 1 d .
F39 F 1.0099(4) -0.06924(12) 0.9218(3) 0.0802(13) Uani 1 1 d .
F40 F 0.9957(14) 0.1335(3) 1.0430(5) 0.212(8) Uani 1 1 d .
F41 F 0.9515(6) 0.0737(3) 1.0955(4) 0.098(2) Uani 1 1 d .
F42 F 1.0975(9) 0.0753(5) 1.0884(5) 0.212(6) Uani 1 1 d .
F43 F 0.6498(4) -0.02062(16) 0.7452(5) 0.084(2) Uani 1 1 d .
F44 F 0.5034(4) 0.0107(2) 0.7132(6) 0.105(3) Uani 1 1 d .
F45 F 0.5887(6) 0.0270(2) 0.8299(5) 0.099(2) Uani 1 1 d .
F46 F 0.6172(3) 0.15364(16) 0.4651(3) 0.0389(10) Uani 1 1 d .
F47 F 0.6075(4) 0.19966(15) 0.5755(3) 0.0523(13) Uani 1 1 d .
F48 F 0.4867(3) 0.15242(15) 0.5481(3) 0.0410(9) Uani 1 1 d .
C71 C 0.9545(5) 0.1602(2) 0.7143(5) 0.0301(15) Uani 1 1 d .
C72 C 1.0330(6) 0.1841(2) 0.6769(5) 0.0383(18) Uani 1 1 d .
H72 H 1.0774 0.1691 0.6384 0.046 Uiso 1 1 calc R
C73 C 1.0461(6) 0.2294(2) 0.6960(5) 0.0336(15) Uani 1 1 d .
C74 C 0.9932(6) 0.2537(3) 0.7493(7) 0.055(3) Uani 1 1 d .
H74 H 1.0067 0.2853 0.7569 0.066 Uiso 1 1 calc R
C75 C 0.9114(7) 0.2314(3) 0.7979(6) 0.049(2) Uani 1 1 d .
C76 C 0.8941(6) 0.1859(2) 0.7722(6) 0.0407(18) Uani 1 1 d .
H76 H 0.8370 0.1710 0.7956 0.049 Uiso 1 1 calc R
C77 C 1.1309(6) 0.2545(3) 0.6535(6) 0.053(2) Uani 1 1 d .
C78 C 0.8485(7) 0.2513(3) 0.8676(6) 0.056(2) Uani 1 1 d .
C79 C 0.9934(5) 0.0884(2) 0.6143(4) 0.0255(13) Uani 1 1 d .
C80 C 0.9488(6) 0.0922(2) 0.5247(4) 0.0284(15) Uani 1 1 d .
H80 H 0.8790 0.1010 0.5154 0.034 Uiso 1 1 calc R
C81 C 1.0049(5) 0.0835(2) 0.4519(4) 0.0284(14) Uani 1 1 d .
C82 C 1.1036(6) 0.0693(3) 0.4608(5) 0.0381(17) Uani 1 1 d .
H82 H 1.1396 0.0620 0.4094 0.046 Uiso 1 1 calc R
C83 C 1.1501(6) 0.0655(3) 0.5432(6) 0.047(2) Uani 1 1 d .
C84 C 1.0969(6) 0.0759(2) 0.6190(5) 0.0357(17) Uani 1 1 d .
H84 H 1.1326 0.0744 0.6761 0.043 Uiso 1 1 calc R
C85 C 0.9489(6) 0.0880(3) 0.3589(4) 0.0368(18) Uani 1 1 d .
C86 C 1.2605(6) 0.0492(4) 0.5581(6) 0.053(2) Uani 1 1 d .
C87 C 0.9737(5) 0.0768(2) 0.7907(5) 0.0272(14) Uani 1 1 d .
C88 C 0.9969(5) 0.0316(2) 0.7849(5) 0.0351(15) Uani 1 1 d .
H88 H 0.9948 0.0174 0.7278 0.042 Uiso 1 1 calc R
C89 C 1.0235(7) 0.0058(2) 0.8610(6) 0.0475(18) Uani 1 1 d .
C90 C 1.0284(7) 0.0230(3) 0.9437(5) 0.053(2) Uani 1 1 d .
H90 H 1.0454 0.0047 0.9948 0.064 Uiso 1 1 calc R
C91 C 1.0070(7) 0.0699(3) 0.9514(5) 0.0434(17) Uani 1 1 d .
C92 C 0.9771(5) 0.0949(2) 0.8761(4) 0.0317(15) Uani 1 1 d .
H92 H 0.9582 0.1258 0.8833 0.038 Uiso 1 1 calc R
C93 C 1.0516(6) -0.0449(2) 0.8533(6) 0.0537(18) Uani 1 1 d .
C94 C 1.0125(11) 0.0916(5) 1.0410(6) 0.083(4) Uani 1 1 d .
C95 C 0.8072(5) 0.0982(2) 0.6829(4) 0.0261(13) Uani 1 1 d .
C96 C 0.7561(5) 0.0629(2) 0.7197(4) 0.0314(15) Uani 1 1 d .
H96 H 0.7931 0.0426 0.7592 0.038 Uiso 1 1 calc R
C97 C 0.6493(6) 0.0555(3) 0.7008(5) 0.0408(12) Uani 1 1 d .
C98 C 0.5954(5) 0.0857(2) 0.6451(5) 0.0305(15) Uani 1 1 d .
H98 H 0.5241 0.0815 0.6311 0.037 Uiso 1 1 calc R
C99 C 0.6468(5) 0.1222(2) 0.6100(4) 0.0280(14) Uani 1 1 d .
C100 C 0.7512(6) 0.1278(2) 0.6291(4) 0.0311(15) Uani 1 1 d .
H100 H 0.7848 0.1531 0.6042 0.037 Uiso 1 1 calc R
C101 C 0.5981(6) 0.0191(2) 0.7451(5) 0.0408(12) Uani 1 1 d .
C102 C 0.5889(6) 0.1574(3) 0.5503(4) 0.0389(18) Uani 1 1 d .
B4 B 0.9329(7) 0.1057(3) 0.6972(5) 0.0337(18) Uani 1 1 d .

loop_
_atom_site_aniso_label
_atom_site_aniso_U_11
_atom_site_aniso_U_22
_atom_site_aniso_U_33
_atom_site_aniso_U_23
_atom_site_aniso_U_13
_atom_site_aniso_U_12
Ru1 0.0263(3) 0.0324(3) 0.0248(3) -0.0023(2) -0.0003(2) -0.0007(2)
Ru2 0.0265(3) 0.0322(3) 0.0246(3) -0.0006(2) 0.0009(2) 0.0015(2)
N1 0.053(4) 0.035(3) 0.030(3) -0.005(2) -0.006(3) -0.012(3)
N2 0.054(4) 0.054(4) 0.037(3) -0.015(3) 0.010(3) -0.026(4)
N3 0.028(3) 0.035(3) 0.017(2) -0.001(2) -0.007(2) 0.000(2)
N4 0.043(4) 0.033(3) 0.044(4) -0.004(2) -0.011(3) -0.002(3)
N5 0.041(3) 0.033(3) 0.035(3) 0.004(2) -0.004(3) 0.006(3)
N6 0.067(5) 0.041(3) 0.033(3) -0.009(3) 0.007(3) -0.009(3)
N7 0.033(4) 0.077(5) 0.044(4) -0.004(3) -0.027(3) 0.009(3)
N8 0.174(8) 0.088(5) 0.177(8) 0.017(5) 0.118(7) 0.079(5)
N9 0.023(3) 0.054(4) 0.035(3) 0.011(3) 0.010(3) 0.011(3)
N10 0.027(3) 0.034(3) 0.018(2) 0.001(2) 0.000(2) -0.006(2)
N11 0.018(2) 0.037(3) 0.023(2) -0.0021(19) 0.001(2) -0.0009(19)
N12 0.035(3) 0.033(3) 0.037(3) -0.013(2) 0.024(3) -0.001(2)
N13 0.076(5) 0.042(3) 0.019(3) -0.010(3) 0.009(3) 0.001(3)
N14 0.033(3) 0.026(3) 0.032(3) 0.003(2) 0.000(2) -0.008(2)
N15 0.034(4) 0.046(4) 0.015(3) 0.006(2) -0.012(2) -0.018(2)
N16 0.052(4) 0.027(3) 0.046(4) -0.009(2) 0.016(3) -0.003(3)
N17 0.044(4) 0.027(3) 0.050(4) -0.010(3) -0.001(3) -0.004(3)
N18 0.040(5) 0.102(8) 0.068(6) 0.024(4) -0.001(4) 0.015(4)
N19 0.029(3) 0.113(6) 0.066(4) 0.019(4) -0.004(3) 0.029(3)
N20 0.052(4) 0.024(3) 0.026(3) 0.000(2) -0.019(3) 0.008(2)
C1 0.099(8) 0.073(6) 0.022(4) -0.011(3) 0.024(4) -0.045(5)
C2 0.129(11) 0.096(8) 0.042(5) -0.009(5) 0.051(6) -0.004(8)
C3 0.066(6) 0.041(4) 0.065(5) -0.013(4) 0.038(4) -0.016(4)
C4 0.038(4) 0.060(5) 0.059(5) 0.002(4) -0.028(4) 0.006(4)
C5 0.027(4) 0.093(7) 0.070(6) 0.006(5) -0.018(4) 0.012(4)
C6 0.028(4) 0.057(5) 0.042(4) 0.002(4) -0.010(3) -0.007(3)
C7 0.093(7) 0.028(4) 0.051(5) -0.006(3) 0.001(5) -0.013(4)
C8 0.093(7) 0.027(4) 0.079(6) 0.013(4) 0.019(5) 0.014(4)
C9 0.062(5) 0.031(4) 0.066(5) -0.010(3) 0.000(4) 0.017(3)
C10 0.029(4) 0.056(5) 0.051(4) 0.020(4) 0.009(3) 0.016(3)
C11 0.065(6) 0.120(8) 0.085(7) -0.037(6) -0.051(5) 0.046(5)
C12 0.181(15) 0.145(12) 0.100(9) -0.019(8) -0.062(10) 0.094(11)
C13 0.174(8) 0.088(5) 0.177(8) 0.017(5) 0.118(7) 0.079(5)
C14 0.040(4) 0.075(6) 0.060(5) -0.013(4) -0.030(4) 0.014(4)
C15 0.040(4) 0.048(4) 0.032(4) 0.019(3) -0.003(3) 0.012(3)
C16 0.069(6) 0.066(5) 0.022(4) 0.011(3) 0.002(4) 0.032(4)
C17 0.065(5) 0.093(6) 0.022(3) 0.022(3) 0.017(3) 0.019(5)
C18 0.052(4) 0.058(4) 0.097(5) 0.035(3) 0.049(3) 0.021(3)
C19 0.052(4) 0.058(4) 0.097(5) 0.035(3) 0.049(3) 0.021(3)
C20 0.092(8) 0.072(6) 0.037(5) -0.021(4) 0.018(5) 0.005(5)
C21 0.068(6) 0.059(5) 0.050(5) -0.017(4) 0.030(4) -0.033(5)
C22 0.054(5) 0.073(6) 0.037(4) -0.017(4) 0.009(4) -0.008(4)
C23 0.061(6) 0.062(5) 0.043(4) 0.008(4) -0.026(4) -0.021(4)
C24 0.056(5) 0.033(4) 0.067(6) -0.003(4) -0.024(4) 0.012(3)
C25 0.028(4) 0.033(3) 0.037(4) 0.005(3) 0.002(3) 0.011(3)
C26 0.076(7) 0.043(5) 0.078(7) -0.019(5) 0.026(6) -0.003(5)
C27 0.141(11) 0.029(4) 0.072(6) -0.019(4) 0.003(6) 0.005(5)
C28 0.083(7) 0.029(4) 0.058(5) 0.013(3) 0.017(4) 0.007(4)
C29 0.025(4) 0.056(5) 0.066(5) -0.022(4) -0.014(4) 0.014(3)
C30 0.046(3) 0.227(9) 0.063(3) 0.047(5) -0.011(2) 0.037(4)
C31 0.046(3) 0.227(9) 0.063(3) 0.047(5) -0.011(2) 0.037(4)
C32 0.046(3) 0.227(9) 0.063(3) 0.047(5) -0.011(2) 0.037(4)
C33 0.053(5) 0.074(5) 0.018(3) 0.003(3) -0.016(3) -0.007(4)
C34 0.067(6) 0.049(4) 0.025(4) -0.013(3) -0.027(4) 0.023(4)
C35 0.066(7) 0.070(6) 0.042(5) 0.006(4) -0.029(5) 0.000(5)
C36 0.066(6) 0.062(5) 0.096(7) -0.001(5) -0.051(5) 0.030(4)
C37 0.061(4) 0.041(3) 0.041(2) 0.015(2) -0.002(2) 0.004(2)
C38 0.061(4) 0.041(3) 0.041(2) 0.015(2) -0.002(2) 0.004(2)
B1 0.062(6) 0.044(4) 0.039(4) -0.027(4) -0.006(4) -0.009(4)
B2 0.048(5) 0.036(4) 0.027(4) 0.001(3) -0.001(3) -0.010(3)
F1 0.039(3) 0.108(4) 0.040(3) -0.004(3) 0.004(2) 0.019(3)
F2 0.075(4) 0.094(4) 0.038(2) -0.013(2) -0.014(2) 0.060(3)
F3 0.084(4) 0.076(4) 0.039(2) 0.012(2) -0.022(3) -0.036(3)
F4 0.060(4) 0.507(19) 0.065(4) -0.005(7) 0.012(3) 0.145(8)
F5 0.034(3) 0.053(3) 0.351(13) 0.010(5) -0.003(5) 0.021(2)
F6 0.034(3) 0.161(7) 0.178(7) -0.086(6) -0.038(4) 0.015(3)
F7 0.154(6) 0.053(3) 0.156(6) 0.060(4) 0.078(5) 0.003(3)
F8 0.054(4) 0.258(11) 0.155(7) 0.135(7) -0.043(4) -0.088(5)
F9 0.101(4) 0.171(7) 0.055(3) 0.038(4) -0.002(3) -0.050(5)
F10 0.030(3) 0.081(4) 0.142(6) -0.038(4) 0.016(3) 0.012(3)
F11 0.077(4) 0.066(3) 0.310(11) -0.108(5) 0.085(5) -0.026(3)
F12 0.136(6) 0.071(3) 0.090(4) 0.005(3) 0.073(4) 0.035(3)
F13 0.054(3) 0.055(2) 0.0191(19) 0.0115(18) 0.0018(18) -0.008(2)
F14 0.062(3) 0.056(3) 0.039(2) 0.006(2) 0.006(2) 0.009(2)
F15 0.034(3) 0.127(4) 0.069(3) 0.062(3) 0.007(2) 0.025(3)
F16 0.071(4) 0.059(3) 0.093(4) 0.038(3) -0.014(3) -0.028(3)
F17 0.047(3) 0.061(3) 0.124(5) 0.022(3) -0.033(3) -0.026(2)
F18 0.144(6) 0.072(4) 0.086(4) 0.017(3) 0.071(4) -0.028(4)
F19 0.159(8) 0.140(6) 0.090(5) 0.057(4) 0.073(5) 0.027(5)
F20 0.077(4) 0.395(16) 0.083(5) -0.112(7) -0.007(3) -0.092(7)
F21 0.317(15) 0.125(7) 0.032(3) -0.006(4) 0.027(5) -0.037(8)
F22 0.235(11) 0.052(4) 0.237(11) 0.000(5) -0.076(9) 0.058(5)
F23 0.117(6) 0.068(4) 0.268(12) -0.049(6) -0.065(7) -0.009(4)
F24 0.230(11) 0.102(6) 0.189(9) -0.013(6) -0.112(9) 0.084(6)
C39 0.031(3) 0.021(3) 0.029(3) 0.002(2) 0.008(3) -0.007(2)
C40 0.019(3) 0.019(3) 0.038(4) 0.003(2) -0.004(3) 0.008(2)
C41 0.036(4) 0.027(3) 0.036(3) 0.001(3) 0.007(3) 0.016(3)
C42 0.025(3) 0.045(4) 0.038(4) -0.017(3) 0.009(3) -0.003(3)
C43 0.028(4) 0.039(4) 0.036(4) -0.001(3) -0.003(3) 0.003(3)
C44 0.025(4) 0.043(4) 0.035(4) -0.010(3) 0.008(3) -0.006(3)
C45 0.026(3) 0.030(3) 0.052(4) 0.011(3) 0.011(3) 0.010(3)
C46 0.046(5) 0.080(6) 0.048(5) -0.011(4) -0.003(4) 0.029(4)
C47 0.026(3) 0.023(3) 0.026(3) 0.010(2) 0.000(3) -0.007(3)
C48 0.024(3) 0.029(3) 0.030(3) -0.008(2) -0.004(2) -0.002(2)
C49 0.051(5) 0.045(4) 0.056(5) 0.019(4) -0.016(4) -0.010(4)
C50 0.049(4) 0.027(3) 0.046(4) 0.001(3) 0.006(3) 0.015(3)
C51 0.020(3) 0.031(3) 0.091(6) -0.030(4) 0.000(4) 0.003(3)
C52 0.026(3) 0.031(3) 0.041(3) -0.006(3) -0.007(3) 0.000(3)
C53 0.114(8) 0.069(6) 0.058(5) 0.040(4) -0.039(5) -0.080(6)
C54 0.018(4) 0.067(6) 0.210(14) -0.073(8) 0.024(5) 0.001(4)
C55 0.026(3) 0.029(3) 0.019(3) 0.011(2) -0.002(2) -0.006(3)
C56 0.016(3) 0.040(4) 0.021(3) 0.007(2) 0.005(2) 0.001(3)
C57 0.029(4) 0.043(4) 0.024(3) 0.006(3) 0.000(3) 0.002(3)
C58 0.030(4) 0.051(4) 0.028(3) -0.005(3) 0.000(3) -0.007(3)
C59 0.024(3) 0.033(3) 0.027(2) 0.008(2) 0.000(2) -0.012(2)
C60 0.037(4) 0.018(3) 0.029(3) 0.009(2) 0.001(3) -0.013(2)
C61 0.025(4) 0.061(4) 0.037(4) -0.002(3) 0.014(3) 0.014(3)
C62 0.042(4) 0.070(5) 0.107(7) 0.056(5) -0.003(4) -0.027(4)
C63 0.026(4) 0.049(4) 0.026(3) 0.002(3) 0.000(3) -0.010(3)
C64 0.042(5) 0.062(5) 0.037(4) 0.008(3) -0.001(3) -0.002(4)
C65 0.062(6) 0.089(7) 0.026(3) 0.026(4) -0.015(3) -0.019(5)
C66 0.065(6) 0.079(7) 0.068(6) 0.046(5) -0.047(5) -0.028(5)
C67 0.066(5) 0.044(4) 0.076(6) 0.029(4) -0.055(5) -0.016(3)
C68 0.061(5) 0.023(3) 0.052(4) 0.019(3) -0.032(4) -0.003(3)
C69 0.121(11) 0.139(12) 0.028(5) 0.039(6) -0.020(6) -0.029(9)
C70 0.37(3) 0.058(7) 0.147(14) 0.052(9) -0.173(19) -0.031(12)
B3 0.009(3) 0.022(3) 0.031(3) -0.007(2) 0.006(2) -0.011(2)
F25 0.233(10) 0.078(4) 0.287(11) -0.093(6) 0.183(9) -0.112(6)
F26 0.150(6) 0.127(6) 0.120(6) -0.060(4) 0.084(5) -0.108(5)
F27 0.055(4) 0.141(6) 0.219(9) 0.125(6) 0.033(4) 0.008(3)
F28 0.044(3) 0.050(3) 0.108(5) -0.002(3) 0.008(3) -0.009(2)
F29 0.055(3) 0.114(5) 0.069(3) -0.051(3) 0.002(2) -0.017(3)
F30 0.181(9) 0.215(10) 0.069(5) -0.030(5) 0.010(5) 0.117(7)
F31 0.055(3) 0.088(4) 0.026(2) 0.005(2) 0.008(2) 0.007(3)
F32 0.078(4) 0.042(2) 0.036(2) -0.0006(18) -0.010(2) 0.019(2)
F33 0.067(4) 0.066(3) 0.059(3) -0.003(3) -0.024(3) -0.020(3)
F34 0.019(3) 0.077(4) 0.259(10) -0.008(5) -0.001(4) 0.000(2)
F35 0.062(4) 0.203(7) 0.119(4) 0.102(5) 0.009(3) 0.065(4)
F36 0.077(5) 0.304(12) 0.071(4) -0.061(6) -0.017(4) 0.109(6)
F37 0.215(8) 0.045(3) 0.064(3) -0.010(2) -0.055(4) 0.019(4)
F38 0.043(2) 0.085(4) 0.149(6) -0.018(4) -0.013(3) -0.006(2)
F39 0.131(4) 0.0327(18) 0.077(3) 0.0205(18) 0.009(3) 0.002(2)
F40 0.51(2) 0.079(5) 0.042(4) -0.026(3) -0.011(7) -0.045(9)
F41 0.123(6) 0.129(5) 0.043(3) -0.011(3) 0.015(3) -0.006(4)
F42 0.170(9) 0.417(18) 0.043(3) -0.015(6) -0.038(4) 0.064(10)
F43 0.058(3) 0.028(2) 0.168(6) 0.024(3) 0.013(4) 0.000(2)
F44 0.042(3) 0.090(4) 0.183(7) 0.081(5) -0.008(4) -0.036(3)
F45 0.112(5) 0.114(5) 0.075(4) 0.036(4) 0.028(4) -0.047(4)
F46 0.030(2) 0.055(2) 0.032(2) 0.008(2) 0.0043(17) 0.008(2)
F47 0.069(3) 0.034(2) 0.052(3) 0.0048(19) -0.014(2) 0.016(2)
F48 0.027(2) 0.057(2) 0.039(2) 0.0035(18) 0.0003(17) -0.0016(18)
C71 0.023(4) 0.028(3) 0.038(4) -0.004(3) -0.009(3) 0.005(3)
C72 0.042(4) 0.034(4) 0.038(4) 0.020(3) -0.005(3) -0.014(3)
C73 0.033(4) 0.024(3) 0.042(4) 0.004(3) -0.005(3) -0.018(3)
C74 0.026(4) 0.025(4) 0.109(7) -0.006(4) -0.028(4) -0.006(3)
C75 0.042(5) 0.043(4) 0.059(5) -0.002(3) -0.010(4) 0.005(3)
C76 0.024(4) 0.032(4) 0.067(5) -0.004(3) 0.007(3) 0.001(3)
C77 0.043(4) 0.040(4) 0.078(6) -0.007(4) 0.016(4) 0.003(3)
C78 0.068(6) 0.042(4) 0.058(4) -0.002(3) 0.004(4) 0.020(4)
C79 0.023(3) 0.021(3) 0.031(3) 0.005(2) -0.007(2) -0.003(2)
C80 0.033(4) 0.028(3) 0.025(3) 0.000(2) 0.006(3) -0.008(3)
C81 0.031(3) 0.031(3) 0.023(3) -0.001(2) -0.009(2) -0.008(3)
C82 0.038(4) 0.041(4) 0.036(3) 0.004(3) 0.002(3) 0.012(3)
C83 0.027(4) 0.062(5) 0.051(5) -0.011(4) -0.001(4) 0.009(4)
C84 0.032(4) 0.037(4) 0.035(4) 0.003(3) -0.017(3) 0.011(3)
C85 0.042(4) 0.051(4) 0.016(3) -0.018(3) -0.007(3) 0.003(3)
C86 0.023(4) 0.079(6) 0.057(5) -0.005(4) 0.004(3) -0.001(4)
C87 0.022(3) 0.019(3) 0.040(4) 0.013(2) -0.004(3) -0.004(2)
C88 0.034(3) 0.038(3) 0.033(3) -0.011(3) -0.004(2) -0.005(3)
C89 0.058(5) 0.024(3) 0.061(4) 0.005(3) 0.002(3) -0.004(3)
C90 0.064(5) 0.060(5) 0.033(4) 0.026(3) -0.009(3) -0.028(4)
C91 0.047(4) 0.043(4) 0.040(4) 0.001(3) 0.006(3) -0.017(3)
C92 0.031(4) 0.042(4) 0.022(3) 0.002(3) 0.001(2) -0.015(3)
C93 0.058(4) 0.029(3) 0.070(5) 0.004(3) -0.024(4) 0.009(3)
C94 0.103(9) 0.120(10) 0.026(4) 0.004(5) 0.003(5) -0.013(8)
C95 0.024(3) 0.030(3) 0.025(3) -0.007(2) 0.005(2) -0.001(3)
C96 0.024(3) 0.040(4) 0.029(3) -0.002(3) -0.007(3) 0.005(3)
C97 0.039(3) 0.039(3) 0.043(3) -0.004(2) 0.000(2) -0.009(2)
C98 0.021(3) 0.038(4) 0.032(3) 0.002(3) 0.001(3) -0.009(3)
C99 0.022(3) 0.042(4) 0.020(3) 0.003(3) 0.006(2) 0.000(3)
C100 0.038(4) 0.027(3) 0.029(3) 0.002(3) 0.003(3) -0.007(3)
C101 0.039(3) 0.039(3) 0.043(3) -0.004(2) 0.000(2) -0.009(2)
C102 0.039(4) 0.056(4) 0.020(3) 0.023(3) -0.012(3) -0.019(3)
B4 0.053(5) 0.029(3) 0.018(3) 0.013(3) -0.013(3) 0.000(3)

loop_
_atom_type_symbol
_atom_type_description
_atom_type_scat_dispersion_real
_atom_type_scat_dispersion_imag
_atom_type_scat_source
C C 0.0033 0.0016 'International Tables Vol C Tables 4.2.6.8 and 6.1.1.4'
H H 0.0000 0.0000 'International Tables Vol C Tables 4.2.6.8 and 6.1.1.4'
B B 0.0013 0.0007 'International Tables Vol C Tables 4.2.6.8 and 6.1.1.4'
N N 0.0061 0.0033 'International Tables Vol C Tables 4.2.6.8 and 6.1.1.4'
F F 0.0171 0.0103 'International Tables Vol C Tables 4.2.6.8 and 6.1.1.4'
Ru Ru -1.2594 0.8363 'International Tables Vol C Tables 4.2.6.8 and 6.1.1.4'

loop_
_geom_angle_atom_site_label_1
_geom_angle_atom_site_label_2
_geom_angle_atom_site_label_3
_geom_angle
N10 Ru1 N5 171.6(2)
N10 Ru1 N1 85.2(2)
N5 Ru1 N1 88.0(2)
N10 Ru1 C10 94.3(3)
N5 Ru1 C10 91.4(3)
N1 Ru1 C10 96.3(3)
N10 Ru1 N9 95.7(2)
N5 Ru1 N9 90.9(3)
N1 Ru1 N9 177.9(3)
C10 Ru1 N9 85.5(3)
N10 Ru1 N3 87.7(2)
N5 Ru1 N3 86.9(2)
N1 Ru1 N3 86.1(3)
C10 Ru1 N3 177.0(3)
N9 Ru1 N3 92.1(2)
N11 Ru2 C29 90.3(3)
N11 Ru2 N16 173.1(2)
C29 Ru2 N16 95.4(3)
N11 Ru2 N12 89.0(2)
C29 Ru2 N12 94.7(3)
N16 Ru2 N12 86.5(2)
N11 Ru2 N20 93.6(2)
C29 Ru2 N20 87.4(3)
N16 Ru2 N20 90.7(2)
N12 Ru2 N20 176.7(3)
N11 Ru2 N14 87.7(2)
C29 Ru2 N14 177.9(3)
N16 Ru2 N14 86.7(2)
N12 Ru2 N14 85.7(3)
N20 Ru2 N14 92.4(2)
C3 N1 N2 102.6(7)
C3 N1 Ru1 138.4(6)
N2 N1 Ru1 118.9(5)
C1 N2 N1 109.7(7)
C1 N2 B1 132.6(7)
N1 N2 B1 117.1(6)
C6 N3 N4 106.3(6)
C6 N3 Ru1 132.2(4)
N4 N3 Ru1 120.8(5)
C4 N4 N3 111.1(7)
C4 N4 B1 132.6(7)
N3 N4 B1 116.3(6)
C9 N5 N6 105.8(6)
C9 N5 Ru1 134.9(5)
N6 N5 Ru1 119.3(4)
C7 N6 N5 112.7(7)
C7 N6 B1 126.1(7)
N5 N6 B1 121.2(6)
C10 N7 C11 113.5(8)
C10 N7 C14 124.0(7)
C11 N7 C14 122.3(7)
C10 N8 C13 133.0(15)
C10 N8 C12 110.8(11)
C13 N8 C12 115.6(10)
C19 N9 C15 113.2(8)
C19 N9 Ru1 123.8(7)
C15 N9 Ru1 123.0(5)
N11 N10 Ru1 171.2(3)
N10 N11 Ru2 169.2(3)
N13 N12 C22 110.2(7)
N13 N12 Ru2 118.8(5)
C22 N12 Ru2 129.9(6)
N12 N13 C20 106.7(8)
N12 N13 B2 121.5(6)
C20 N13 B2 131.8(8)
C25 N14 N15 109.2(6)
C25 N14 Ru2 134.0(5)
N15 N14 Ru2 116.8(5)
C23 N15 N14 105.8(7)
C23 N15 B2 130.9(7)
N14 N15 B2 122.7(6)
C28 N16 N17 107.1(6)
C28 N16 Ru2 135.3(6)
N17 N16 Ru2 117.6(5)
C26 N17 N16 104.7(7)
C26 N17 B2 135.0(8)
N16 N17 B2 120.2(6)
C33 N18 C31 127.5(10)
C33 N18 C29 122.9(8)
C31 N18 C29 109.3(10)
C32 N19 C29 121.6(7)
C32 N19 C30 126.5(8)
C29 N19 C30 110.5(9)
C34 N20 C38 118.8(8)
C34 N20 Ru2 120.8(7)
C38 N20 Ru2 120.3(5)
N2 C1 C2 109.5(8)
N2 C1 H1 125.2
C2 C1 H1 125.2
C3 C2 C1 103.9(9)
C3 C2 H2 128.1
C1 C2 H2 128.1
N1 C3 C2 113.9(10)
N1 C3 H3 123.0
C2 C3 H3 123.0
C5 C4 N4 107.6(7)
C5 C4 H4 126.2
N4 C4 H4 126.2
C4 C5 C6 107.3(8)
C4 C5 H5 126.3
C6 C5 H5 126.3
N3 C6 C5 107.5(7)
N3 C6 H6 126.3
C5 C6 H6 126.3
N6 C7 C8 104.4(7)
N6 C7 H7 127.8
C8 C7 H7 127.8
C9 C8 C7 104.1(7)
C9 C8 H8 128.0
C7 C8 H8 128.0
N5 C9 C8 113.0(8)
N5 C9 H9 123.5
C8 C9 H9 123.5
N8 C10 N7 105.5(10)
N8 C10 Ru1 134.6(9)
N7 C10 Ru1 119.8(6)
C12 C11 N7 111.0(9)
C12 C11 H11 124.5
N7 C11 H11 124.5
C11 C12 N8 99.1(10)
C11 C12 H12 130.5
N8 C12 H12 130.5
N8 C13 H13A 109.5
N8 C13 H13B 109.5
H13A C13 H13B 109.5
N8 C13 H13C 109.5
H13A C13 H13C 109.5
H13B C13 H13C 109.5
N7 C14 C15 108.9(7)
N7 C14 H14A 109.9
C15 C14 H14A 109.9
N7 C14 H14B 109.9
C15 C14 H14B 109.9
H14A C14 H14B 108.3
N9 C15 C16 119.3(8)
N9 C15 C14 118.6(7)
C16 C15 C14 122.1(8)
C15 C16 C17 124.1(9)
C15 C16 H16 118.0
C17 C16 H16 118.0
C18 C17 C16 116.6(7)
C18 C17 H17 121.7
C16 C17 H17 121.7
C17 C18 C19 113.5(9)
C17 C18 H18 123.2
C19 C18 H18 123.2
N9 C19 C18 133.2(11)
N9 C19 H19 113.4
C18 C19 H19 113.4
C21 C20 N13 108.2(9)
C21 C20 H20 125.9
N13 C20 H20 125.9
C20 C21 C22 106.4(8)
C20 C21 H21 126.8
C22 C21 H21 126.8
N12 C22 C21 108.3(8)
N12 C22 H22 125.8
C21 C22 H22 125.8
N15 C23 C24 110.6(7)
N15 C23 H23 124.7
C24 C23 H23 124.7
C25 C24 C23 103.0(7)
C25 C24 H24 128.5
C23 C24 H24 128.5
N14 C25 C24 111.2(7)
N14 C25 H25 124.4
C24 C25 H25 124.4
C27 C26 N17 112.5(10)
C27 C26 H26 123.7
N17 C26 H26 123.7
C26 C27 C28 107.8(9)
C26 C27 H27 126.1
C28 C27 H27 126.1
N16 C28 C27 107.8(8)
N16 C28 H28 126.1
C27 C28 H28 126.1
N19 C29 N18 101.6(7)
N19 C29 Ru2 137.4(6)
N18 C29 Ru2 118.5(6)
C31 C30 N19 109.2(10)
C31 C30 H30 125.4
N19 C30 H30 125.4
C30 C31 N18 108.2(10)
C30 C31 H31 125.9
N18 C31 H31 125.9
N19 C32 H32A 109.5
N19 C32 H32B 109.5
H32A C32 H32B 109.5
N19 C32 H32C 109.5
H32A C32 H32C 109.5
H32B C32 H32C 109.5
C34 C33 N18 113.5(8)
C34 C33 H33A 108.9
N18 C33 H33A 108.9
C34 C33 H33B 108.9
N18 C33 H33B 108.9
H33A C33 H33B 107.7
N20 C34 C33 121.3(8)
N20 C34 C35 115.7(9)
C33 C34 C35 122.9(7)
C36 C35 C34 115.9(9)
C36 C35 H35 122.0
C34 C35 H35 122.0
C35 C36 C37 130.7(12)
C35 C36 H36 114.7
C37 C36 H36 114.7
C38 C37 C36 111.7(9)
C38 C37 H37 124.2
C36 C37 H37 124.2
C37 C38 N20 127.0(8)
C37 C38 H38 116.5
N20 C38 H38 116.5
N6 B1 N2 110.7(8)
N6 B1 N4 108.6(7)
N2 B1 N4 105.6(6)
N6 B1 H1A 110.6
N2 B1 H1A 110.6
N4 B1 H1A 110.6
N15 B2 N13 108.0(6)
N15 B2 N17 109.1(6)
N13 B2 N17 105.3(6)
N15 B2 H2A 111.4
N13 B2 H2A 111.4
N17 B2 H2A 111.4
C40 C39 C44 116.4(6)
C40 C39 B3 125.3(6)
C44 C39 B3 118.3(6)
C39 C40 C41 124.7(6)
C39 C40 H40 117.6
C41 C40 H40 117.6
C40 C41 C42 118.9(6)
C40 C41 C45 120.5(6)
C42 C41 C45 120.6(7)
C41 C42 C43 117.1(7)
C41 C42 H42 121.5
C43 C42 H42 121.5
C44 C43 C42 120.7(7)
C44 C43 C46 121.9(7)
C42 C43 C46 117.3(7)
C43 C44 C39 122.2(7)
C43 C44 H44 118.9
C39 C44 H44 118.9
F1 C45 F2 107.7(6)
F1 C45 F3 106.5(7)
F2 C45 F3 103.2(6)
F1 C45 C41 113.7(6)
F2 C45 C41 111.8(6)
F3 C45 C41 113.1(6)
F4 C46 F6 110.9(11)
F4 C46 F5 102.2(10)
F6 C46 F5 102.6(8)
F4 C46 C43 115.3(7)
F6 C46 C43 113.3(8)
F5 C46 C43 111.2(8)
C48 C47 C52 116.9(6)
C48 C47 B3 124.2(6)
C52 C47 B3 118.9(6)
C47 C48 C49 124.1(7)
C47 C48 H48 118.0
C49 C48 H48 118.0
C48 C49 C50 115.5(8)
C48 C49 C53 117.5(9)
C50 C49 C53 126.9(8)
C51 C50 C49 118.3(7)
C51 C50 H50 120.9
C49 C50 H50 120.9
C50 C51 C52 126.6(8)
C50 C51 C54 115.8(7)
C52 C51 C54 117.6(8)
C51 C52 C47 118.6(7)
C51 C52 H52 120.7
C47 C52 H52 120.7
F8 C53 F9 122.9(12)
F8 C53 F7 103.2(9)
F9 C53 F7 96.4(7)
F8 C53 C49 113.5(7)
F9 C53 C49 111.9(7)
F7 C53 C49 105.2(10)
F10 C54 F11 110.6(8)
F10 C54 F12 99.4(9)
F11 C54 F12 108.6(11)
F10 C54 C51 114.5(9)
F11 C54 C51 114.5(8)
F12 C54 C51 108.0(8)
C60 C55 C56 114.2(6)
C60 C55 B3 123.4(5)
C56 C55 B3 122.3(5)
C57 C56 C55 122.3(6)
C57 C56 H56 118.8
C55 C56 H56 118.8
C56 C57 C58 121.1(6)
C56 C57 C61 118.0(7)
C58 C57 C61 120.9(7)
C59 C58 C57 117.0(7)
C59 C58 H58 121.5
C57 C58 H58 121.5
C60 C59 C58 122.9(6)
C60 C59 C62 118.2(6)
C58 C59 C62 118.9(6)
C59 C60 C55 122.4(6)
C59 C60 H60 118.8
C55 C60 H60 118.8
F15 C61 F13 108.0(6)
F15 C61 F14 105.0(6)
F13 C61 F14 102.1(6)
F15 C61 C57 114.5(7)
F13 C61 C57 113.9(6)
F14 C61 C57 112.3(6)
F16 C62 F17 107.5(8)
F16 C62 F18 104.6(8)
F17 C62 F18 109.7(9)
F16 C62 C59 112.7(8)
F17 C62 C59 110.4(7)
F18 C62 C59 111.8(8)
C64 C63 C68 116.1(7)
C64 C63 B3 120.9(7)
C68 C63 B3 122.9(6)
C63 C64 C65 120.1(9)
C63 C64 H64 119.9
C65 C64 H64 119.9
C66 C65 C64 123.2(9)
C66 C65 C69 122.0(8)
C64 C65 C69 114.7(9)
C65 C66 C67 120.5(7)
C65 C66 H66 119.7
C67 C66 H66 119.7
C68 C67 C66 117.6(8)
C68 C67 C70 118.3(10)
C66 C67 C70 123.6(8)
C67 C68 C63 122.2(8)
C67 C68 H68 118.9
C63 C68 H68 118.9
F20 C69 F21 103.1(14)
F20 C69 F19 112.4(9)
F21 C69 F19 104.4(14)
F20 C69 C65 112.3(13)
F21 C69 C65 116.2(8)
F19 C69 C65 108.3(11)
F24 C70 F23 120.6(13)
F24 C70 F22 107(3)
F23 C70 F22 87.5(12)
F24 C70 C67 115.7(14)
F23 C70 C67 110.1(18)
F22 C70 C67 112.6(10)
C63 B3 C55 110.6(5)
C63 B3 C47 113.0(5)
C55 B3 C47 107.4(5)
C63 B3 C39 111.5(5)
C55 B3 C39 108.4(5)
C47 B3 C39 105.6(5)
C72 C71 C76 115.3(7)
C72 C71 B4 123.7(7)
C76 C71 B4 121.0(7)
C73 C72 C71 119.6(8)
C73 C72 H72 120.2
C71 C72 H72 120.2
C74 C73 C72 126.7(7)
C74 C73 C77 114.9(6)
C72 C73 C77 118.4(7)
C73 C74 C75 118.9(7)
C73 C74 H74 120.5
C75 C74 H74 120.5
C76 C75 C74 113.3(8)
C76 C75 C78 118.6(8)
C74 C75 C78 128.1(7)
C75 C76 C71 125.8(8)
C75 C76 H76 117.1
C71 C76 H76 117.1
F25 C77 F26 112.3(9)
F25 C77 F27 105.6(9)
F26 C77 F27 88.7(8)
F25 C77 C73 118.4(7)
F26 C77 C73 115.3(7)
F27 C77 C73 112.1(7)
F30 C78 F29 97.2(8)
F30 C78 F28 109.1(9)
F29 C78 F28 111.0(7)
F30 C78 C75 115.6(7)
F29 C78 C75 112.6(8)
F28 C78 C75 110.7(7)
C84 C79 C80 113.8(7)
C84 C79 B4 124.6(6)
C80 C79 B4 120.7(6)
C81 C80 C79 121.5(7)
C81 C80 H80 119.3
C79 C80 H80 119.3
C82 C81 C80 122.0(6)
C82 C81 C85 120.9(7)
C80 C81 C85 117.0(6)
C83 C82 C81 119.3(8)
C83 C82 H82 120.3
C81 C82 H82 120.3
C82 C83 C84 120.4(7)
C82 C83 C86 122.1(8)
C84 C83 C86 117.5(7)
C83 C84 C79 122.9(6)
C83 C84 H84 118.6
C79 C84 H84 118.6
F33 C85 F31 105.6(5)
F33 C85 F32 109.4(6)
F31 C85 F32 104.2(6)
F33 C85 C81 112.7(6)
F31 C85 C81 113.3(6)
F32 C85 C81 111.1(5)
F35 C86 F36 111.4(10)
F35 C86 F34 101.3(8)
F36 C86 F34 105.9(9)
F35 C86 C83 112.9(8)
F36 C86 C83 113.8(7)
F34 C86 C83 110.5(8)
C88 C87 C92 115.9(6)
C88 C87 B4 119.8(6)
C92 C87 B4 124.1(6)
C87 C88 C89 121.6(7)
C87 C88 H88 119.2
C89 C88 H88 119.2
C90 C89 C88 123.0(7)
C90 C89 C93 116.0(8)
C88 C89 C93 120.9(7)
C89 C90 C91 116.6(7)
C89 C90 H90 121.7
C91 C90 H90 121.7
C92 C91 C90 120.0(7)
C92 C91 C94 120.3(8)
C90 C91 C94 119.7(8)
C91 C92 C87 122.8(7)
C91 C92 H92 118.6
C87 C92 H92 118.6
F37 C93 F38 115.6(8)
F37 C93 F39 102.9(7)
F38 C93 F39 96.7(6)
F37 C93 C89 114.1(6)
F38 C93 C89 115.3(7)
F39 C93 C89 109.7(7)
F40 C94 F41 105.8(13)
F40 C94 F42 118.2(13)
F41 C94 F42 92.4(9)
F40 C94 C91 116.5(9)
F41 C94 C91 113.4(10)
F42 C94 C91 108.1(11)
C100 C95 C96 117.6(6)
C100 C95 B4 118.8(6)
C96 C95 B4 123.6(6)
C95 C96 C97 122.1(6)
C95 C96 H96 119.0
C97 C96 H96 119.0
C98 C97 C96 118.8(7)
C98 C97 C101 121.3(7)
C96 C97 C101 119.8(7)
C97 C98 C99 119.0(7)
C97 C98 H98 120.5
C99 C98 H98 120.5
C98 C99 C100 120.5(6)
C98 C99 C102 120.6(6)
C100 C99 C102 118.8(6)
C95 C100 C99 122.0(6)
C95 C100 H100 119.0
C99 C100 H100 119.0
F45 C101 F44 104.1(8)
F45 C101 F43 103.3(7)
F44 C101 F43 107.2(6)
F45 C101 C97 112.9(6)
F44 C101 C97 115.0(7)
F43 C101 C97 113.3(7)
F47 C102 F48 106.0(7)
F47 C102 F46 106.9(6)
F48 C102 F46 107.2(5)
F47 C102 C99 113.2(5)
F48 C102 C99 113.2(6)
F46 C102 C99 109.9(7)
C79 B4 C71 110.1(6)
C79 B4 C95 113.0(5)
C71 B4 C95 108.1(6)
C79 B4 C87 109.6(6)
C71 B4 C87 108.6(5)
C95 B4 C87 107.4(6)

loop_
_geom_bond_atom_site_label_1
_geom_bond_atom_site_label_2
_geom_bond_distance
Ru1 N10 1.971(6)
Ru1 N5 2.035(6)
Ru1 N1 2.058(8)
Ru1 C10 2.064(8)
Ru1 N9 2.072(7)
Ru1 N3 2.093(5)
Ru2 N11 1.884(6)
Ru2 C29 2.005(7)
Ru2 N16 2.081(6)
Ru2 N12 2.093(7)
Ru2 N20 2.096(7)
Ru2 N14 2.125(6)
N1 C3 1.321(12)
N1 N2 1.437(9)
N2 C1 1.308(11)
N2 B1 1.537(13)
N3 C6 1.338(10)
N3 N4 1.354(8)
N4 C4 1.333(10)
N4 B1 1.620(12)
N5 C9 1.311(10)
N5 N6 1.349(8)
N6 C7 1.344(10)
N6 B1 1.505(12)
N7 C10 1.355(11)
N7 C11 1.371(11)
N7 C14 1.457(12)
N8 C10 1.292(12)
N8 C13 1.388(17)
N8 C12 1.605(19)
N9 C19 1.297(11)
N9 C15 1.342(11)
N10 N11 1.124(5)
N12 N13 1.315(10)
N12 C22 1.345(12)
N13 C20 1.398(12)
N13 B2 1.559(12)
N14 C25 1.321(9)
N14 N15 1.371(8)
N15 C23 1.359(12)
N15 B2 1.434(11)
N16 C28 1.339(10)
N16 N17 1.383(9)
N17 C26 1.370(11)
N17 B2 1.581(10)
N18 C33 1.429(13)
N18 C31 1.435(13)
N18 C29 1.447(13)
N19 C32 1.340(14)
N19 C29 1.364(10)
N19 C30 1.447(11)
N20 C34 1.378(9)
N20 C38 1.387(11)
C1 C2 1.383(17)
C1 H1 0.9500
C2 C3 1.373(14)
C2 H2 0.9500
C3 H3 0.9500
C4 C5 1.325(14)
C4 H4 0.9500
C5 C6 1.419(10)
C5 H5 0.9500
C6 H6 0.9500
C7 C8 1.455(13)
C7 H7 0.9500
C8 C9 1.368(13)
C8 H8 0.9500
C9 H9 0.9500
C11 C12 1.340(18)
C11 H11 0.9500
C12 H12 0.9500
C13 H13A 0.9800
C13 H13B 0.9800
C13 H13C 0.9800
C14 C15 1.587(13)
C14 H14A 0.9900
C14 H14B 0.9900
C15 C16 1.409(11)
C16 C17 1.415(15)
C16 H16 0.9500
C17 C18 1.341(14)
C17 H17 0.9500
C18 C19 1.420(12)
C18 H18 0.9500
C19 H19 0.9500
C20 C21 1.358(15)
C20 H20 0.9500
C21 C22 1.370(12)
C21 H21 0.9500
C22 H22 0.9500
C23 C24 1.402(13)
C23 H23 0.9500
C24 C25 1.379(10)
C24 H24 0.9500
C25 H25 0.9500
C26 C27 1.238(15)
C26 H26 0.9500
C27 C28 1.391(13)
C27 H27 0.9500
C28 H28 0.9500
C30 C31 1.25(2)
C30 H30 0.9500
C31 H31 0.9500
C32 H32A 0.9800
C32 H32B 0.9800
C32 H32C 0.9800
C33 C34 1.383(13)
C33 H33A 0.9900
C33 H33B 0.9900
C34 C35 1.387(15)
C35 C36 1.315(16)
C35 H35 0.9500
C36 C37 1.333(11)
C36 H36 0.9500
C37 C38 1.229(11)
C37 H37 0.9500
C38 H38 0.9500
B1 H1A 1.0000
B2 H2A 1.0000
F1 C45 1.293(9)
F2 C45 1.321(8)
F3 C45 1.346(9)
F4 C46 1.262(11)
F5 C46 1.349(12)
F6 C46 1.286(11)
F7 C53 1.343(12)
F8 C53 1.192(10)
F9 C53 1.311(11)
F10 C54 1.294(9)
F11 C54 1.293(10)
F12 C54 1.485(16)
F13 C61 1.355(8)
F14 C61 1.413(10)
F15 C61 1.300(9)
F16 C62 1.296(12)
F17 C62 1.335(10)
F18 C62 1.355(13)
F19 C69 1.357(15)
F20 C69 1.282(16)
F21 C69 1.284(17)
F22 C70 1.38(3)
F23 C70 1.303(19)
F24 C70 1.104(15)
C39 C40 1.359(9)
C39 C44 1.403(10)
C39 B3 1.685(9)
C40 C41 1.411(10)
C40 H40 0.9500
C41 C42 1.411(10)
C41 C45 1.460(10)
C42 C43 1.436(10)
C42 H42 0.9500
C43 C44 1.390(10)
C43 C46 1.487(11)
C44 H44 0.9500
C47 C48 1.397(9)
C47 C52 1.413(10)
C47 B3 1.642(9)
C48 C49 1.440(10)
C48 H48 0.9500
C49 C50 1.456(13)
C49 C53 1.505(13)
C50 C51 1.323(12)
C50 H50 0.9500
C51 C52 1.385(9)
C51 C54 1.532(13)
C52 H52 0.9500
C55 C60 1.417(8)
C55 C56 1.441(8)
C55 B3 1.630(9)
C56 C57 1.390(9)
C56 H56 0.9500
C57 C58 1.397(10)
C57 C61 1.454(10)
C58 C59 1.390(10)
C58 H58 0.9500
C59 C60 1.367(9)
C59 C62 1.525(10)
C60 H60 0.9500
C63 C64 1.410(11)
C63 C68 1.417(11)
C63 B3 1.612(10)
C64 C65 1.420(11)
C64 H64 0.9500
C65 C66 1.275(15)
C65 C69 1.587(16)
C66 C67 1.443(15)
C66 H66 0.9500
C67 C68 1.407(9)
C67 C70 1.52(2)
C68 H68 0.9500
F25 C77 1.242(10)
F26 C77 1.287(11)
F27 C77 1.342(10)
F28 C78 1.308(10)
F29 C78 1.278(10)
F30 C78 1.271(12)
F31 C85 1.343(9)
F32 C85 1.358(8)
F33 C85 1.300(9)
F34 C86 1.308(11)
F35 C86 1.261(11)
F36 C86 1.267(11)
F37 C93 1.246(9)
F38 C93 1.359(9)
F39 C93 1.390(10)
F40 C94 1.250(15)
F41 C94 1.287(14)
F42 C94 1.367(17)
F43 C101 1.349(9)
F44 C101 1.322(9)
F45 C101 1.302(9)
F46 C102 1.353(8)
F47 C102 1.316(9)
F48 C102 1.341(9)
C71 C72 1.388(11)
C71 C76 1.424(11)
C71 B4 1.642(10)
C72 C73 1.370(10)
C72 H72 0.9500
C73 C74 1.301(13)
C73 C77 1.503(11)
C74 C75 1.480(14)
C74 H74 0.9500
C75 C76 1.407(11)
C75 C78 1.487(13)
C76 H76 0.9500
C79 C84 1.399(10)
C79 C80 1.433(9)
C79 B4 1.594(11)
C80 C81 1.373(10)
C80 H80 0.9500
C81 C82 1.355(10)
C81 C85 1.537(8)
C82 C83 1.345(11)
C82 H82 0.9500
C83 C84 1.400(12)
C83 C86 1.522(11)
C84 H84 0.9500
C87 C88 1.366(9)
C87 C92 1.382(10)
C87 B4 1.695(9)
C88 C89 1.394(10)
C88 H88 0.9500
C89 C90 1.336(12)
C89 C93 1.538(10)
C90 C91 1.411(12)
C90 H90 0.9500
C91 C92 1.381(10)
C91 C94 1.483(13)
C92 H92 0.9500
C95 C100 1.368(9)
C95 C96 1.368(10)
C95 B4 1.657(11)
C96 C97 1.423(10)
C96 H96 0.9500
C97 C98 1.380(10)
C97 C101 1.445(11)
C98 C99 1.385(9)
C98 H98 0.9500
C99 C100 1.385(10)
C99 C102 1.536(9)
C100 H100 0.9500
